data_7062908
loop_
_publ_author_name
'Shi, Haichuan'
'Wang, Yuqing'
'Wang, Xinyu'
'Zhang, Xiaotian'
'Huang, Ming'
'Yang, Haijun'
'Luo, Zhenghang'

_publ_section_title
;
 Concise synthesis of a fused energetic pyrazolotriazine with good
 performance
;
_journal_issue 3
_journal_name_full 'New Journal of Chemistry'
_journal_page_first 1212
_journal_page_last 1216
_journal_paper_doi 10.1039/D3NJ04391F
_journal_volume 48
_journal_year 2024
_chemical_formula_moiety 'C5 H3 N7 O4, H4 O2'
_chemical_formula_sum 'C5 H7 N7 O6'
_chemical_formula_weight 261.18
_chemical_name_systematic 4-amino-3,8-dinitro-pyrazolo[5,1-c][1,2,4]triazine
_space_group_crystal_system monoclinic
_space_group_IT_number 11
_space_group_name_Hall '-P 2yb'
_space_group_name_H-M_alt 'P 1 21/m 1'
_atom_sites_solution_hydrogens mixed
_atom_sites_solution_primary dual
_audit_creation_date 2023-12-01
_audit_creation_method
;
Olex2 1.5
(compiled 2023.08.24 svn.re1ec1418 for OlexSys, GUI svn.r6817)
;
_audit_update_record
;
2023-12-02 deposited with the CCDC.	2023-12-07 downloaded from the CCDC.
;
_cell_angle_alpha 90
_cell_angle_beta 114.864(16)
_cell_angle_gamma 90
_cell_formula_units_Z 2
_cell_length_a 9.2737(13)
_cell_length_b 6.2094(8)
_cell_length_c 9.4529(12)
_cell_measurement_reflns_used 1710
_cell_measurement_temperature 293(2)
_cell_measurement_theta_max 24.7260
_cell_measurement_theta_min 4.0690
_cell_volume 493.88(13)
_computing_cell_refinement 'CrysAlisPro 1.171.40.53 (Rigaku OD, 2019)'
_computing_data_collection 'CrysAlisPro 1.171.40.53 (Rigaku OD, 2019)'
_computing_data_reduction 'CrysAlisPro 1.171.40.53 (Rigaku OD, 2019)'
_computing_molecular_graphics 'Olex2 1.5 (Dolomanov et al., 2009)'
_computing_publication_material 'Olex2 1.5 (Dolomanov et al., 2009)'
_computing_structure_refinement 'ShelXL (Sheldrick, 2015)'
_computing_structure_solution 'ShelXT (Sheldrick, 2015)'
_diffrn_ambient_temperature 293(2)
_diffrn_measured_fraction_theta_full 0.993
_diffrn_measured_fraction_theta_max 0.909
_diffrn_measurement_device_type 'Xcalibur, Eos, Gemini'
_diffrn_measurement_method '\w scans'
_diffrn_radiation_type MoK\a
_diffrn_radiation_wavelength 0.71073
_diffrn_reflns_av_R_equivalents 0.0383
_diffrn_reflns_av_unetI/netI 0.0966
_diffrn_reflns_Laue_measured_fraction_full 0.993
_diffrn_reflns_Laue_measured_fraction_max 0.909
_diffrn_reflns_limit_h_max 12
_diffrn_reflns_limit_h_min -12
_diffrn_reflns_limit_k_max 8
_diffrn_reflns_limit_k_min -8
_diffrn_reflns_limit_l_max 12
_diffrn_reflns_limit_l_min -12
_diffrn_reflns_number 6317
_diffrn_reflns_point_group_measured_fraction_full 0.993
_diffrn_reflns_point_group_measured_fraction_max 0.909
_diffrn_reflns_theta_full 25.242
_diffrn_reflns_theta_max 29.146
_diffrn_reflns_theta_min 4.043
_exptl_absorpt_coefficient_mu 0.160
_exptl_absorpt_correction_T_max 0.994
_exptl_absorpt_correction_T_min 0.910
_exptl_absorpt_correction_type multi-scan
_exptl_absorpt_process_details
;
CrysAlisPro 1.171.41.115a (Rigaku Oxford Diffraction, 2021)
Empirical absorption correction using spherical harmonics,
implemented in SCALE3 ABSPACK scaling algorithm.
;
_exptl_crystal_colour yellow
_exptl_crystal_colour_primary yellow
_exptl_crystal_density_diffrn 1.756
_exptl_crystal_description block
_exptl_crystal_F_000 270
_exptl_crystal_size_max 0.22
_exptl_crystal_size_mid 0.2
_exptl_crystal_size_min 0.18
_refine_diff_density_max 0.706
_refine_diff_density_min -0.224
_refine_diff_density_rms 0.085
_refine_ls_extinction_method none
_refine_ls_goodness_of_fit_ref 0.947
_refine_ls_hydrogen_treatment constr
_refine_ls_matrix_type full
_refine_ls_number_parameters 109
_refine_ls_number_reflns 1318
_refine_ls_number_restraints 0
_refine_ls_restrained_S_all 0.947
_refine_ls_R_factor_all 0.1584
_refine_ls_R_factor_gt 0.0837
_refine_ls_shift/su_max 0.001
_refine_ls_shift/su_mean 0.000
_refine_ls_structure_factor_coef Fsqd
_refine_ls_weighting_details 'w=1/[\s^2^(Fo^2^)+(0.0841P)^2^] where P=(Fo^2^+2Fc^2^)/3'
_refine_ls_weighting_scheme calc
_refine_ls_wR_factor_gt 0.1914
_refine_ls_wR_factor_ref 0.2129
_reflns_Friedel_coverage 0.000
_reflns_number_gt 560
_reflns_number_total 1318
_reflns_threshold_expression 'I > 2\s(I)'
_cod_data_source_file d3nj04391f2.cif
_cod_data_source_block 2022_2b_autored
_cod_depositor_comments 'Adding full bibliography for 7062908--7062909.cif.'
_cod_database_code 7062908
_shelx_shelxl_version_number 2014/7
_shelx_space_group_comment
;
The symmetry employed for this shelxl refinement is uniquely defined
by the following loop, which should always be used as a source of
symmetry information in preference to the above space-group names.
They are only intended as comments.
;
_shelx_estimated_absorpt_t_max 0.972
_shelx_estimated_absorpt_t_min 0.966
_olex2_refinement_description
;
1. Others
 Fixed Sof: H5A(0.5) H5B(0.5) H6C(0.5) H6D(0.5)
2.a Riding coordinates:
 O5(H5A,H5B), O6(H6C,H6D)
2.b Aromatic/amide H refined with riding coordinates:
 C5(H5)
2.c X=CH2 refined with riding coordinates:
 N6(H6A,H6B)
;
_olex2_submission_special_instructions 'No special instructions were received'

loop_
_space_group_symop_operation_xyz
'x, y, z'
'-x, y+1/2, -z'
'-x, -y, -z'
'x, -y-1/2, z'

loop_
_atom_site_label
_atom_site_type_symbol
_atom_site_fract_x
_atom_site_fract_y
_atom_site_fract_z
_atom_site_U_iso_or_equiv
_atom_site_adp_type
_atom_site_occupancy
_atom_site_site_symmetry_order
_atom_site_calc_flag
_atom_site_refinement_flags_posn
_atom_site_refinement_flags_adp
_atom_site_refinement_flags_occupancy
_atom_site_disorder_assembly
_atom_site_disorder_group
O2 O 0.5348(6) 0.2500 0.0949(5) 0.0710(14) Uani 1 2 d S T P A 1
N6 N 0.8358(6) 0.2500 0.3145(5) 0.0436(12) Uani 1 2 d S T P A .
H6A H 0.9380 0.2500 0.3583 0.052 Uiso 1 2 calc RS T P . .
H6B H 0.7863 0.2500 0.2145 0.052 Uiso 1 2 calc RS T P . .
O5 O 0.1810(5) 0.2500 0.4241(5) 0.0688(14) Uani 1 2 d S T P . .
H5A H 0.2067 0.3528 0.4896 0.103 Uiso 0.5 1 d R . . . .
H5B H 0.2591 0.2193 0.4030 0.103 Uiso 0.5 1 d R . . . .
O6 O 0.3864(5) 0.2500 0.7490(5) 0.0645(13) Uani 1 2 d S T P . .
H6C H 0.4621 0.2882 0.7263 0.097 Uiso 0.5 1 d R . . . .
H6D H 0.4097 0.1312 0.7982 0.097 Uiso 0.5 1 d R . . . .
N4 N 0.8409(5) 0.2500 0.5593(5) 0.0346(11) Uani 1 2 d S T P A .
N2 N 0.5244(6) 0.2500 0.4557(6) 0.0558(15) Uani 1 2 d S T P . .
N5 N 1.0037(6) 0.2500 0.6336(6) 0.0512(13) Uani 1 2 d S T P A .
N3 N 0.6068(6) 0.2500 0.6072(6) 0.0485(13) Uani 1 2 d S T P A .
O4 O 1.0038(6) 0.2500 1.0688(5) 0.0726(14) Uani 1 2 d S T P B .
O3 O 0.7482(7) 0.2500 0.9559(5) 0.0856(17) Uani 1 2 d S T P B 2
O1 O 0.3412(6) 0.2500 0.1626(6) 0.0860(17) Uani 1 2 d S T P A .
N1 N 0.4798(6) 0.2500 0.1935(5) 0.0508(14) Uani 1 2 d S T P . .
C2 C 0.7579(7) 0.2500 0.3976(6) 0.0436(14) Uani 1 2 d S T P . .
N7 N 0.8764(8) 0.2500 0.9507(6) 0.0606(15) Uani 1 2 d S T P . .
C4 C 0.8875(8) 0.2500 0.8017(6) 0.0466(16) Uani 1 2 d S T P A .
C1 C 0.5944(7) 0.2500 0.3582(6) 0.0435(15) Uani 1 2 d S T P A .
C5 C 1.0342(8) 0.2500 0.7859(6) 0.0470(16) Uani 1 2 d S T P . .
H5 H 1.1349 0.2500 0.8680 0.056 Uiso 1 2 calc RS T P B .
C3 C 0.7628(8) 0.2500 0.6551(7) 0.0478(15) Uani 1 2 d S T P . .

loop_
_atom_site_aniso_label
_atom_site_aniso_U_11
_atom_site_aniso_U_22
_atom_site_aniso_U_33
_atom_site_aniso_U_23
_atom_site_aniso_U_13
_atom_site_aniso_U_12
O2 0.071(3) 0.110(4) 0.032(2) 0.000 0.022(2) 0.000
N6 0.040(3) 0.058(3) 0.034(3) 0.000 0.017(2) 0.000
O5 0.070(3) 0.075(3) 0.043(3) 0.000 0.006(2) 0.000
O6 0.045(3) 0.098(4) 0.047(3) 0.000 0.015(2) 0.000
N4 0.047(3) 0.037(3) 0.022(2) 0.000 0.017(2) 0.000
N2 0.050(3) 0.068(4) 0.050(3) 0.000 0.021(3) 0.000
N5 0.035(3) 0.062(3) 0.058(3) 0.000 0.021(3) 0.000
N3 0.034(3) 0.060(3) 0.054(3) 0.000 0.021(3) 0.000
O4 0.053(3) 0.118(4) 0.033(2) 0.000 0.005(2) 0.000
O3 0.060(3) 0.155(5) 0.041(3) 0.000 0.020(3) 0.000
O1 0.040(3) 0.155(5) 0.054(3) 0.000 0.011(2) 0.000
N1 0.037(3) 0.071(4) 0.031(3) 0.000 0.001(2) 0.000
C2 0.044(4) 0.034(3) 0.043(3) 0.000 0.008(3) 0.000
N7 0.061(4) 0.079(4) 0.034(3) 0.000 0.013(3) 0.000
C4 0.071(5) 0.043(4) 0.019(3) 0.000 0.012(3) 0.000
C1 0.051(4) 0.046(4) 0.032(3) 0.000 0.016(3) 0.000
C5 0.053(4) 0.060(4) 0.020(3) 0.000 0.008(3) 0.000
C3 0.053(4) 0.042(4) 0.046(4) 0.000 0.020(3) 0.000

loop_
_atom_type_symbol
_atom_type_description
_atom_type_scat_dispersion_real
_atom_type_scat_dispersion_imag
_atom_type_scat_source
C C 0.0033 0.0016 'International Tables Vol C Tables 4.2.6.8 and 6.1.1.4'
H H 0.0000 0.0000 'International Tables Vol C Tables 4.2.6.8 and 6.1.1.4'
N N 0.0061 0.0033 'International Tables Vol C Tables 4.2.6.8 and 6.1.1.4'
O O 0.0106 0.0060 'International Tables Vol C Tables 4.2.6.8 and 6.1.1.4'

loop_
_geom_angle_atom_site_label_1
_geom_angle_atom_site_label_2
_geom_angle_atom_site_label_3
_geom_angle
_geom_angle_site_symmetry_1
_geom_angle_site_symmetry_3
_geom_angle_publ_flag
H6A N6 H6B 120.0 . . ?
C2 N6 H6A 120.0 . . ?
C2 N6 H6B 120.0 . . ?
H5A O5 H5B 109.5 . . ?
H6C O6 H6D 109.5 . . ?
N5 N4 C2 122.9(4) . . ?
N5 N4 C3 115.7(5) . . ?
C3 N4 C2 121.4(5) . . ?
N3 N2 C1 121.8(5) . . ?
C5 N5 N4 103.8(4) . . ?
N2 N3 C3 115.2(5) . . ?
O2 N1 C1 117.0(5) . . ?
O1 N1 O2 124.0(5) . . ?
O1 N1 C1 119.0(5) . . ?
N6 C2 N4 118.9(5) . . ?
N6 C2 C1 131.9(5) . . ?
N4 C2 C1 109.2(5) . . ?
O4 N7 C4 116.4(6) . . ?
O3 N7 O4 123.0(5) . . ?
O3 N7 C4 120.7(5) . . ?
C5 C4 N7 124.0(5) . . ?
C3 C4 N7 127.0(6) . . ?
C3 C4 C5 109.1(5) . . ?
N2 C1 N1 112.8(5) . . ?
N2 C1 C2 127.1(6) . . ?
C2 C1 N1 120.1(5) . . ?
N5 C5 C4 109.3(5) . . ?
N5 C5 H5 125.3 . . ?
C4 C5 H5 125.3 . . ?
N4 C3 C4 102.1(5) . . ?
N3 C3 N4 125.3(5) . . ?
N3 C3 C4 132.6(6) . . ?

loop_
_geom_bond_atom_site_label_1
_geom_bond_atom_site_label_2
_geom_bond_distance
_geom_bond_site_symmetry_2
_geom_bond_publ_flag
O2 N1 1.236(6) . ?
N6 H6A 0.8600 . ?
N6 H6B 0.8600 . ?
N6 C2 1.271(7) . ?
O5 H5A 0.8500 . ?
O5 H5B 0.8495 . ?
O6 H6C 0.8498 . ?
O6 H6D 0.8499 . ?
N4 N5 1.371(6) . ?
N4 C2 1.393(7) . ?
N4 C3 1.377(7) . ?
N2 N3 1.309(7) . ?
N2 C1 1.332(7) . ?
N5 C5 1.346(7) . ?
N3 C3 1.321(7) . ?
O4 N7 1.238(6) . ?
O3 N7 1.210(6) . ?
O1 N1 1.192(6) . ?
N1 C1 1.470(7) . ?
C2 C1 1.401(8) . ?
N7 C4 1.454(7) . ?
C4 C5 1.430(8) . ?
C4 C3 1.382(8) . ?
C5 H5 0.9300 . ?

loop_
_geom_torsion_atom_site_label_1
_geom_torsion_atom_site_label_2
_geom_torsion_atom_site_label_3
_geom_torsion_atom_site_label_4
_geom_torsion
_geom_torsion_site_symmetry_1
_geom_torsion_site_symmetry_2
_geom_torsion_site_symmetry_3
_geom_torsion_site_symmetry_4
_geom_torsion_publ_flag
O2 N1 C1 N2 180.000(1) . . . . ?
O2 N1 C1 C2 0.000(1) . . . . ?
N6 C2 C1 N2 180.000(2) . . . . ?
N6 C2 C1 N1 0.000(2) . . . . ?
N4 N5 C5 C4 0.000(2) . . . . ?
N4 C2 C1 N2 0.000(2) . . . . ?
N4 C2 C1 N1 180.000(1) . . . . ?
N2 N3 C3 N4 0.000(3) . . . . ?
N2 N3 C3 C4 180.000(2) . . . . ?
N5 N4 C2 N6 0.000(2) . . . . ?
N5 N4 C2 C1 180.000(1) . . . . ?
N5 N4 C3 N3 180.000(2) . . . . ?
N5 N4 C3 C4 0.000(2) . . . . ?
N3 N2 C1 N1 180.000(2) . . . . ?
N3 N2 C1 C2 0.000(2) . . . . ?
O4 N7 C4 C5 0.000(4) . . . . ?
O4 N7 C4 C3 180.000(3) . . . . ?
O3 N7 C4 C5 180.000(3) . . . . ?
O3 N7 C4 C3 0.000(4) . . . . ?
O1 N1 C1 N2 0.000(1) . . . . ?
O1 N1 C1 C2 180.000(1) . . . . ?
C2 N4 N5 C5 180.000(2) . . . . ?
C2 N4 C3 N3 0.000(3) . . . . ?
C2 N4 C3 C4 180.000(2) . . . . ?
N7 C4 C5 N5 180.000(3) . . . . ?
N7 C4 C3 N4 180.000(3) . . . . ?
N7 C4 C3 N3 0.000(4) . . . . ?
C1 N2 N3 C3 0.000(2) . . . . ?
C5 C4 C3 N4 0.000(2) . . . . ?
C5 C4 C3 N3 180.000(3) . . . . ?
C3 N4 N5 C5 0.000(2) . . . . ?
C3 N4 C2 N6 180.000(1) . . . . ?
C3 N4 C2 C1 0.000(2) . . . . ?
C3 C4 C5 N5 0.000(2) . . . . ?
